data_2235601
loop_
_publ_author_name
'Ajibade, Peter A.'
'Ejelonu, Benjamin C.'
'Omondi, Bernard'

_publ_section_title
;
 <i>N</i>-Ethyl-<i>N</i>-phenyl{[ethyl(phenyl)carbamothioyl]disulfanyl}carbothioamide
;
_journal_coeditor_code RU2038
_journal_issue 7
_journal_name_full 'Acta Crystallographica Section E'
_journal_page_first o2182
_journal_paper_doi 10.1107/S1600536812027808
_journal_volume 68
_journal_year 2012
_chemical_formula_iupac 'C18 H20 N2 S4'
_chemical_formula_moiety 'C18 H20 N2 S4'
_chemical_formula_sum 'C18 H20 N2 S4'
_chemical_formula_weight 392.6
_chemical_name_systematic
;
<i>N</i>-Ethyl-<i>N</i>-
phenyl{[ethyl(phenyl)carbamothioyl]disulfanyl}carbothioamide
;
_space_group_IT_number 15
_symmetry_cell_setting monoclinic
_symmetry_space_group_name_Hall '-C 2yc'
_symmetry_space_group_name_H-M 'C 1 2/c 1'
_atom_sites_solution_hydrogens geom
_atom_sites_solution_primary direct
_atom_sites_solution_secondary difmap
_audit_conform_dict_name cif_core.dic
_audit_conform_dict_version 2.4
_audit_creation_method 'WinGX routine CIF_UPDATE'
_cell_angle_alpha 90
_cell_angle_beta 115.0390(10)
_cell_angle_gamma 90
_cell_formula_units_Z 4
_cell_length_a 15.1923(2)
_cell_length_b 11.5954(2)
_cell_length_c 12.3762(2)
_cell_measurement_reflns_used 20252
_cell_measurement_temperature 100(2)
_cell_measurement_theta_max 28.54
_cell_measurement_theta_min 2.3
_cell_volume 1975.31(6)
_computing_cell_refinement 'SAINT-Plus (Bruker, 2008)'
_computing_data_collection 'APEX2 (Bruker, 2008)'
_computing_data_reduction 'SAINT-Plus and XPREP (Bruker, 2008)'
_computing_molecular_graphics 'ORTEP-3 (Farrugia, 1997)'
_computing_publication_material 'WinGX (Farrugia, 1999)'
_computing_structure_refinement 'SHELXL97 (Sheldrick, 2008)'
_computing_structure_solution 'SHELXS97 (Sheldrick, 2008)'
_diffrn_ambient_temperature 100(2)
_diffrn_measured_fraction_theta_full 0.993
_diffrn_measured_fraction_theta_max 0.993
_diffrn_measurement_device_type 'Bruker APEXII CCD'
_diffrn_measurement_method '\f and \w scans'
_diffrn_radiation_monochromator graphite
_diffrn_radiation_type MoK\a
_diffrn_radiation_wavelength 0.71073
_diffrn_reflns_av_R_equivalents 0.0274
_diffrn_reflns_limit_h_max 18
_diffrn_reflns_limit_h_min -20
_diffrn_reflns_limit_k_max 15
_diffrn_reflns_limit_k_min -15
_diffrn_reflns_limit_l_max 16
_diffrn_reflns_limit_l_min -16
_diffrn_reflns_number 19720
_diffrn_reflns_theta_full 28.44
_diffrn_reflns_theta_max 28.44
_diffrn_reflns_theta_min 2.3
_diffrn_standards_decay_% 0
_diffrn_standards_interval_count 0
_diffrn_standards_interval_time 0
_diffrn_standards_number 0
_exptl_absorpt_coefficient_mu 0.483
_exptl_absorpt_correction_T_max 0.9310
_exptl_absorpt_correction_T_min 0.8302
_exptl_absorpt_correction_type multi-scan
_exptl_absorpt_process_details '(SADABS; Bruker, 2008)'
_exptl_crystal_colour yellow
_exptl_crystal_density_diffrn 1.32
_exptl_crystal_density_method 'not measured'
_exptl_crystal_description block
_exptl_crystal_F_000 824
_exptl_crystal_size_max 0.4
_exptl_crystal_size_mid 0.37
_exptl_crystal_size_min 0.15
_refine_diff_density_max 0.398
_refine_diff_density_min -0.293
_refine_ls_extinction_method none
_refine_ls_goodness_of_fit_ref 1.064
_refine_ls_hydrogen_treatment constr
_refine_ls_matrix_type full
_refine_ls_number_parameters 110
_refine_ls_number_reflns 2481
_refine_ls_number_restraints 0
_refine_ls_restrained_S_all 1.064
_refine_ls_R_factor_all 0.0247
_refine_ls_R_factor_gt 0.024
_refine_ls_shift/su_max 0.003
_refine_ls_shift/su_mean 0
_refine_ls_structure_factor_coef Fsqd
_refine_ls_weighting_details 'calc w=1/[\s^2^(Fo^2^)+(0.0364P)^2^+1.5002P] where P=(Fo^2^+2Fc^2^)/3'
_refine_ls_weighting_scheme calc
_refine_ls_wR_factor_gt 0.0662
_refine_ls_wR_factor_ref 0.0675
_reflns_number_gt 2405
_reflns_number_total 2481
_reflns_threshold_expression I>2sigma(I)
_cod_data_source_file ru2038.cif
_cod_data_source_block I
_cod_original_cell_volume 1975.31(5)
_cod_original_sg_symbol_H-M 'C 2/c'
_cod_database_code 2235601
_cod_database_fobs_code 2235601

loop_
_symmetry_equiv_pos_as_xyz
'x, y, z'
'-x, y, -z+1/2'
'x+1/2, y+1/2, z'
'-x+1/2, y+1/2, -z+1/2'
'-x, -y, -z'
'x, -y, z-1/2'
'-x+1/2, -y+1/2, -z'
'x+1/2, -y+1/2, z-1/2'

loop_
_atom_site_type_symbol
_atom_site_label
_atom_site_fract_x
_atom_site_fract_y
_atom_site_fract_z
_atom_site_U_iso_or_equiv
_atom_site_adp_type
_atom_site_calc_flag
_atom_site_refinement_flags
_atom_site_occupancy
_atom_site_symmetry_multiplicity
C C1 0.20064(7) 0.61036(8) 0.15533(8) 0.01472(18) Uani d . 1 1
C C2 0.19847(7) 0.51377(9) 0.08775(9) 0.01904(19) Uani d . 1 1
H H2 0.143 0.4979 0.0157 0.023 Uiso calc R 1 1
C C3 0.27850(8) 0.44056(9) 0.12688(10) 0.0220(2) Uani d . 1 1
H H3 0.2781 0.3747 0.081 0.026 Uiso calc R 1 1
C C4 0.35898(8) 0.46347(9) 0.23282(10) 0.0204(2) Uani d . 1 1
H H4 0.4137 0.4136 0.259 0.025 Uiso calc R 1 1
C C5 0.35949(8) 0.55942(9) 0.30067(9) 0.0201(2) Uani d . 1 1
H H5 0.4141 0.5739 0.3739 0.024 Uiso calc R 1 1
C C6 0.28059(7) 0.63409(9) 0.26191(9) 0.01764(19) Uani d . 1 1
H H6 0.2812 0.7003 0.3075 0.021 Uiso calc R 1 1
C C7 0.12241(7) 0.78155(9) 0.03173(9) 0.01789(19) Uani d . 1 1
H H7A 0.1905 0.8075 0.0581 0.021 Uiso calc R 1 1
H H7B 0.0839 0.8481 0.0378 0.021 Uiso calc R 1 1
C C8 0.08306(9) 0.74308(10) -0.09751(10) 0.0250(2) Uani d . 1 1
H H8A 0.1227 0.6795 -0.1047 0.038 Uiso calc R 1 1
H H8B 0.0853 0.8078 -0.1472 0.038 Uiso calc R 1 1
H H8C 0.0157 0.7171 -0.1241 0.038 Uiso calc R 1 1
C C9 0.04038(7) 0.67095(8) 0.13196(8) 0.01398(18) Uani d . 1 1
N N1 0.11909(6) 0.68889(7) 0.11179(7) 0.01472(16) Uani d . 1 1
S S1 0.060555(17) 0.55219(2) 0.23600(2) 0.01695(8) Uani d . 1 1
S S2 -0.060995(17) 0.74667(2) 0.07505(2) 0.01764(8) Uani d . 1 1

loop_
_atom_site_aniso_label
_atom_site_aniso_U_11
_atom_site_aniso_U_22
_atom_site_aniso_U_33
_atom_site_aniso_U_12
_atom_site_aniso_U_13
_atom_site_aniso_U_23
C1 0.0137(4) 0.0164(4) 0.0163(4) 0.0020(3) 0.0085(3) 0.0022(3)
C2 0.0173(4) 0.0203(5) 0.0180(4) 0.0012(4) 0.0059(4) -0.0024(4)
C3 0.0231(5) 0.0197(5) 0.0247(5) 0.0045(4) 0.0116(4) -0.0020(4)
C4 0.0171(4) 0.0211(5) 0.0250(5) 0.0055(4) 0.0107(4) 0.0056(4)
C5 0.0163(5) 0.0234(5) 0.0180(4) 0.0005(4) 0.0048(4) 0.0032(4)
C6 0.0186(4) 0.0184(4) 0.0164(4) -0.0001(4) 0.0078(4) -0.0005(3)
C7 0.0202(5) 0.0167(4) 0.0188(4) 0.0004(4) 0.0102(4) 0.0032(4)
C8 0.0332(6) 0.0274(5) 0.0183(5) 0.0015(4) 0.0146(5) 0.0031(4)
C9 0.0152(4) 0.0147(4) 0.0121(4) 0.0013(3) 0.0058(3) -0.0007(3)
N1 0.0151(4) 0.0154(4) 0.0150(4) 0.0025(3) 0.0075(3) 0.0020(3)
S1 0.01842(13) 0.01685(13) 0.01994(13) 0.00345(8) 0.01235(10) 0.00384(8)
S2 0.01423(13) 0.02036(14) 0.01803(13) 0.00421(8) 0.00654(10) 0.00127(8)

loop_
_atom_type_symbol
_atom_type_description
_atom_type_scat_dispersion_real
_atom_type_scat_dispersion_imag
_atom_type_scat_source
C C 0.0033 0.0016 'International Tables Vol C Tables 4.2.6.8 and 6.1.1.4'
H H 0 0 'International Tables Vol C Tables 4.2.6.8 and 6.1.1.4'
N N 0.0061 0.0033 'International Tables Vol C Tables 4.2.6.8 and 6.1.1.4'
S S 0.1246 0.1234 'International Tables Vol C Tables 4.2.6.8 and 6.1.1.4'

loop_
_geom_angle_atom_site_label_1
_geom_angle_atom_site_label_2
_geom_angle_atom_site_label_3
_geom_angle_site_symmetry_3
_geom_angle
C2 C1 C6 . 121.25(9)
C2 C1 N1 . 119.01(8)
C6 C1 N1 . 119.71(9)
C1 C2 C3 . 119.19(9)
C1 C2 H2 . 120.4
C3 C2 H2 . 120.4
C4 C3 C2 . 120.17(10)
C4 C3 H3 . 119.9
C2 C3 H3 . 119.9
C3 C4 C5 . 120.03(9)
C3 C4 H4 . 120
C5 C4 H4 . 120
C6 C5 C4 . 120.41(9)
C6 C5 H5 . 119.8
C4 C5 H5 . 119.8
C5 C6 C1 . 118.93(9)
C5 C6 H6 . 120.5
C1 C6 H6 . 120.5
N1 C7 C8 . 112.52(8)
N1 C7 H7A . 109.1
C8 C7 H7A . 109.1
N1 C7 H7B . 109.1
C8 C7 H7B . 109.1
H7A C7 H7B . 107.8
C7 C8 H8A . 109.5
C7 C8 H8B . 109.5
H8A C8 H8B . 109.5
C7 C8 H8C . 109.5
H8A C8 H8C . 109.5
H8B C8 H8C . 109.5
N1 C9 S2 . 125.78(7)
N1 C9 S1 . 110.70(7)
S2 C9 S1 . 123.49(6)
C9 N1 C1 . 121.70(8)
C9 N1 C7 . 121.70(8)
C1 N1 C7 . 116.18(8)
C9 S1 S1 2 103.26(3)

loop_
_geom_bond_atom_site_label_1
_geom_bond_atom_site_label_2
_geom_bond_site_symmetry_2
_geom_bond_distance
C1 C2 . 1.3898(13)
C1 C6 . 1.3910(13)
C1 N1 . 1.4454(12)
C2 C3 . 1.3910(14)
C2 H2 . 0.95
C3 C4 . 1.3884(15)
C3 H3 . 0.95
C4 C5 . 1.3920(15)
C4 H4 . 0.95
C5 C6 . 1.3892(14)
C5 H5 . 0.95
C6 H6 . 0.95
C7 N1 . 1.4768(12)
C7 C8 . 1.5183(15)
C7 H7A . 0.99
C7 H7B . 0.99
C8 H8A . 0.98
C8 H8B . 0.98
C8 H8C . 0.98
C9 N1 . 1.3372(12)
C9 S2 . 1.6495(9)
C9 S1 . 1.8205(9)
S1 S1 2 2.0112(5)

loop_
_geom_hbond_atom_site_label_D
_geom_hbond_atom_site_label_H
_geom_hbond_atom_site_label_A
_geom_hbond_site_symmetry_A
_geom_hbond_distance_DH
_geom_hbond_distance_HA
_geom_hbond_distance_DA
_geom_hbond_angle_DHA
C8 H8B Cg 7_565 0.98 2.97 3.7972(14) 143

loop_
_geom_torsion_atom_site_label_1
_geom_torsion_atom_site_label_2
_geom_torsion_atom_site_label_3
_geom_torsion_atom_site_label_4
_geom_torsion_site_symmetry_4
_geom_torsion
C6 C1 C2 C3 . -0.94(15)
N1 C1 C2 C3 . 177.36(9)
C1 C2 C3 C4 . 0.63(16)
C2 C3 C4 C5 . 0.48(16)
C3 C4 C5 C6 . -1.31(16)
C4 C5 C6 C1 . 1.01(15)
C2 C1 C6 C5 . 0.12(15)
N1 C1 C6 C5 . -178.16(9)
S2 C9 N1 C1 . -173.18(7)
S1 C9 N1 C1 . 8.48(11)
S2 C9 N1 C7 . -0.83(13)
S1 C9 N1 C7 . -179.17(7)
C2 C1 N1 C9 . 85.13(12)
C6 C1 N1 C9 . -96.55(11)
C2 C1 N1 C7 . -87.62(11)
C6 C1 N1 C7 . 90.70(11)
C8 C7 N1 C9 . -87.47(11)
C8 C7 N1 C1 . 85.28(11)
N1 C9 S1 S1 2 174.72(6)
S2 C9 S1 S1 2 -3.66(7)
